data_4123047
loop_
_publ_author_name
'Pan, Liang'
'Liu, Gang'
'Li, Hui'
'Meng, Sheng'
'Han, Lei'
'Shang, Jie'
'Chen, Bin'
'Platero-Prats, Ana E'
'Lu, Wei'
'Zou, Xiaodong'
'Li, Run-Wei'

_publ_section_title
;
 A Resistance-Switchable and Ferroelectric Metal-Organic Framework.
;
_journal_name_full 'Journal of the American Chemical Society'
_journal_page_first 141203161926003
_journal_paper_doi 10.1021/ja508592f
_journal_year 2014
_chemical_formula_moiety 'C16 In N2 O8, 1.5(O)'
_chemical_formula_sum 'C16 In N2 O9.5'
_chemical_formula_weight 487.00
_chemical_name_systematic
; 
 ? 
;
_space_group_IT_number 180
_symmetry_cell_setting hexagonal
_symmetry_space_group_name_Hall 'P 62 2 (0 0 4)'
_symmetry_space_group_name_H-M 'P 62 2 2'
_atom_sites_solution_hydrogens geom
_atom_sites_solution_primary direct
_atom_sites_solution_secondary difmap
_audit_creation_method SHELXL-97
_cell_angle_alpha 90.00
_cell_angle_beta 90.00
_cell_angle_gamma 120.00
_cell_formula_units_Z 3
_cell_length_a 15.683(3)
_cell_length_b 15.683(3)
_cell_length_c 11.5526(16)
_cell_measurement_temperature 173(2)
_cell_volume 2460.8(7)
_computing_structure_refinement 'SHELXL-97 (Sheldrick, 1997)'
_computing_structure_solution 'SHELXS-97 (Sheldrick, 1990)'
_diffrn_ambient_temperature 173(2)
_diffrn_measured_fraction_theta_full 0.994
_diffrn_measured_fraction_theta_max 0.994
_diffrn_radiation_monochromator graphite
_diffrn_radiation_source 'fine-focus sealed tube'
_diffrn_radiation_type MoK\a
_diffrn_radiation_wavelength 0.71073
_diffrn_reflns_av_R_equivalents 0.0921
_diffrn_reflns_av_sigmaI/netI 0.0726
_diffrn_reflns_limit_h_max 19
_diffrn_reflns_limit_h_min -17
_diffrn_reflns_limit_k_max 17
_diffrn_reflns_limit_k_min -19
_diffrn_reflns_limit_l_max 12
_diffrn_reflns_limit_l_min -14
_diffrn_reflns_number 15933
_diffrn_reflns_theta_full 25.99
_diffrn_reflns_theta_max 25.99
_diffrn_reflns_theta_min 3.83
_exptl_absorpt_coefficient_mu 0.751
_exptl_crystal_density_diffrn 0.986
_exptl_crystal_density_method 'not measured'
_exptl_crystal_F_000 705
_refine_diff_density_max 1.810
_refine_diff_density_min -1.224
_refine_diff_density_rms 0.189
_refine_ls_abs_structure_details 'Flack H D (1983), Acta Cryst. A39, 876-881'
_refine_ls_abs_structure_Flack 0.5(2)
_refine_ls_extinction_method none
_refine_ls_goodness_of_fit_ref 1.087
_refine_ls_hydrogen_treatment mixed
_refine_ls_matrix_type full
_refine_ls_number_parameters 82
_refine_ls_number_reflns 1619
_refine_ls_number_restraints 8
_refine_ls_restrained_S_all 1.088
_refine_ls_R_factor_all 0.1152
_refine_ls_R_factor_gt 0.0744
_refine_ls_shift/su_max 0.005
_refine_ls_shift/su_mean 0.001
_refine_ls_structure_factor_coef Fsqd
_refine_ls_weighting_details 'calc w=1/[\s^2^(Fo^2^)+(0.1266P)^2^+0.0000P] where P=(Fo^2^+2Fc^2^)/3'
_refine_ls_weighting_scheme calc
_refine_ls_wR_factor_gt 0.2025
_refine_ls_wR_factor_ref 0.2198
_reflns_number_gt 1060
_reflns_number_total 1619
_reflns_threshold_expression >2sigma(I)
_cod_data_source_file ja508592f_si_002.cif
_cod_data_source_block a
_cod_original_formula_sum 'C16 In N2 O9.50 '
_cod_database_code 4123047

loop_
_symmetry_equiv_pos_as_xyz
'x, y, z'
'x-y, x, z+1/3'
'-y, x-y, z+2/3'
'-x, -y, z'
'-x+y, -x, z+1/3'
'y, -x+y, z+2/3'
'x-y, -y, -z'
'-x, -x+y, -z+1/3'
'y, x, -z+2/3'
'-y, -x, -z+2/3'
'-x+y, y, -z'
'x, x-y, -z+1/3'

loop_
_atom_site_label
_atom_site_type_symbol
_atom_site_fract_x
_atom_site_fract_y
_atom_site_fract_z
_atom_site_U_iso_or_equiv
_atom_site_adp_type
_atom_site_occupancy
_atom_site_symmetry_multiplicity
_atom_site_calc_flag
_atom_site_refinement_flags
_atom_site_disorder_group
In1 In 1.0000 0.5000 -0.3333 0.0435(5) Uani 1 4 d S .
O1 O 0.9377(8) 0.5739(8) -0.2229(8) 0.103(3) Uani 1 1 d . .
O2 O 0.8725(8) 0.4166(9) -0.2089(8) 0.114(4) Uani 1 1 d . .
O3 O 1.0000 1.0000 0.3333 0.044(2) Uani 1 4 d S .
C1 C 0.8745(9) 0.4942(12) -0.1772(10) 0.075(3) Uani 1 1 d . .
C2 C 0.8087(8) 0.4974(13) -0.0888(8) 0.070(3) Uani 1 1 d D .
C3 C 0.7319(9) 0.4055(14) -0.0430(8) 0.090(5) Uani 1 1 d D .
C4 C 0.8237(8) 0.5849(13) -0.0464(6) 0.095(5) Uani 1 1 d D 1
N1 N 0.8965(18) 0.680(2) -0.084(4) 0.14(3) Uani 0.25 1 d PD .
N2 N 0.712(2) 0.3121(19) -0.083(3) 0.13(2) Uani 0.25 1 d PD .
O4 O 1.0000 0.881(4) 0.1667 0.114(19) Uiso 0.25 2 d SP .

loop_
_atom_site_aniso_label
_atom_site_aniso_U_11
_atom_site_aniso_U_22
_atom_site_aniso_U_33
_atom_site_aniso_U_23
_atom_site_aniso_U_13
_atom_site_aniso_U_12
In1 0.0402(9) 0.0512(8) 0.0353(6) 0.000 0.000 0.0201(5)
O1 0.109(8) 0.088(7) 0.099(7) 0.022(6) 0.075(6) 0.039(6)
O2 0.132(9) 0.116(9) 0.089(8) -0.002(7) 0.042(6) 0.058(8)
O3 0.045(5) 0.045(5) 0.040(5) 0.000 0.000 0.021(7)
C1 0.067(9) 0.099(9) 0.051(6) -0.016(10) -0.004(7) 0.036(9)
C2 0.061(8) 0.097(9) 0.048(5) 0.009(8) 0.013(6) 0.038(8)
C3 0.082(10) 0.120(12) 0.071(9) 0.000(8) 0.016(7) 0.051(9)
C4 0.092(11) 0.086(10) 0.115(13) -0.021(9) 0.032(9) 0.050(8)
N1 0.16(5) 0.11(5) 0.11(4) 0.05(4) 0.07(4) 0.03(4)
N2 0.19(6) 0.06(3) 0.16(4) 0.08(3) 0.12(5) 0.08(4)

loop_
_atom_type_symbol
_atom_type_description
_atom_type_scat_dispersion_real
_atom_type_scat_dispersion_imag
_atom_type_scat_source
C C 0.0033 0.0016 'International Tables Vol C Tables 4.2.6.8 and 6.1.1.4'
In In -0.7276 1.3100 'International Tables Vol C Tables 4.2.6.8 and 6.1.1.4'
N N 0.0061 0.0033 'International Tables Vol C Tables 4.2.6.8 and 6.1.1.4'
O O 0.0106 0.0060 'International Tables Vol C Tables 4.2.6.8 and 6.1.1.4'

loop_
_geom_angle_atom_site_label_1
_geom_angle_atom_site_label_2
_geom_angle_atom_site_label_3
_geom_angle
_geom_angle_site_symmetry_1
_geom_angle_site_symmetry_3
O1 In1 O1 110.9(5) 4_765 .
O1 In1 O1 85.8(5) 4_765 12_554
O1 In1 O1 135.8(6) . 12_554
O1 In1 O1 135.8(6) 4_765 8_764
O1 In1 O1 85.8(5) . 8_764
O1 In1 O1 110.9(5) 12_554 8_764
O1 In1 O2 56.9(3) 4_765 4_765
O1 In1 O2 80.1(4) . 4_765
O1 In1 O2 138.2(4) 12_554 4_765
O1 In1 O2 88.4(5) 8_764 4_765
O1 In1 O2 80.1(4) 4_765 .
O1 In1 O2 56.9(3) . .
O1 In1 O2 88.4(5) 12_554 .
O1 In1 O2 138.2(4) 8_764 .
O2 In1 O2 101.5(6) 4_765 .
O1 In1 O2 138.2(4) 4_765 12_554
O1 In1 O2 88.4(5) . 12_554
O1 In1 O2 56.9(3) 12_554 12_554
O1 In1 O2 80.1(4) 8_764 12_554
O2 In1 O2 164.4(6) 4_765 12_554
O2 In1 O2 80.7(5) . 12_554
O1 In1 O2 88.4(5) 4_765 8_764
O1 In1 O2 138.2(4) . 8_764
O1 In1 O2 80.1(4) 12_554 8_764
O1 In1 O2 56.9(3) 8_764 8_764
O2 In1 O2 80.7(5) 4_765 8_764
O2 In1 O2 164.4(6) . 8_764
O2 In1 O2 101.5(6) 12_554 8_764
O1 In1 C1 28.5(4) 4_765 4_765
O1 In1 C1 95.9(4) . 4_765
O1 In1 C1 112.5(5) 12_554 4_765
O1 In1 C1 113.1(4) 8_764 4_765
O2 In1 C1 28.4(4) 4_765 4_765
O2 In1 C1 90.8(4) . 4_765
O2 In1 C1 166.3(5) 12_554 4_765
O2 In1 C1 83.9(4) 8_764 4_765
O1 In1 C1 95.9(4) 4_765 .
O1 In1 C1 28.5(4) . .
O1 In1 C1 113.1(4) 12_554 .
O1 In1 C1 112.5(5) 8_764 .
O2 In1 C1 90.8(4) 4_765 .
O2 In1 C1 28.4(4) . .
O2 In1 C1 83.9(4) 12_554 .
O2 In1 C1 166.3(5) 8_764 .
C1 In1 C1 93.7(5) 4_765 .
O1 In1 C1 112.5(5) 4_765 12_554
O1 In1 C1 113.1(4) . 12_554
O1 In1 C1 28.5(4) 12_554 12_554
O1 In1 C1 95.9(4) 8_764 12_554
O2 In1 C1 166.3(5) 4_765 12_554
O2 In1 C1 83.9(4) . 12_554
O2 In1 C1 28.4(4) 12_554 12_554
O2 In1 C1 90.8(4) 8_764 12_554
C1 In1 C1 140.4(7) 4_765 12_554
C1 In1 C1 99.5(5) . 12_554
O1 In1 C1 113.1(4) 4_765 8_764
O1 In1 C1 112.5(5) . 8_764
O1 In1 C1 95.9(4) 12_554 8_764
O1 In1 C1 28.5(4) 8_764 8_764
O2 In1 C1 83.9(4) 4_765 8_764
O2 In1 C1 166.3(5) . 8_764
O2 In1 C1 90.8(4) 12_554 8_764
O2 In1 C1 28.4(4) 8_764 8_764
C1 In1 C1 99.5(5) 4_765 8_764
C1 In1 C1 140.4(7) . 8_764
C1 In1 C1 93.7(5) 12_554 8_764
C1 O1 In1 93.1(8) . .
C1 O2 In1 92.2(9) . .
O2 C1 O1 117.8(11) . .
O2 C1 C2 123.8(15) . .
O1 C1 C2 118.3(14) . .
O2 C1 In1 59.4(7) . .
O1 C1 In1 58.4(6) . .
C2 C1 In1 176.5(12) . .
C4 C2 C3 120.9(10) . .
C4 C2 C1 120.8(13) . .
C3 C2 C1 118.2(14) . .
C3 C3 N2 116(2) 11_655 .
C3 C3 C2 119.9(8) 11_655 .
N2 C3 C2 124(2) . .
C2 C4 N1 126(3) . .
C2 C4 C4 119.2(7) . 11_655
N1 C4 C4 115(3) . 11_655

loop_
_geom_bond_atom_site_label_1
_geom_bond_atom_site_label_2
_geom_bond_distance
_geom_bond_site_symmetry_2
In1 O1 2.250(8) 4_765
In1 O1 2.250(8) .
In1 O1 2.250(8) 12_554
In1 O1 2.250(8) 8_764
In1 O2 2.271(10) 4_765
In1 O2 2.271(10) .
In1 O2 2.271(10) 12_554
In1 O2 2.271(10) 8_764
In1 C1 2.637(12) 4_765
In1 C1 2.637(12) .
In1 C1 2.637(12) 12_554
In1 C1 2.637(12) 8_764
O1 C1 1.259(17) .
O2 C1 1.255(17) .
C1 C2 1.471(15) .
C2 C4 1.36(2) .
C2 C3 1.44(2) .
C3 C3 1.35(3) 11_655
C3 N2 1.416(10) .
C4 N1 1.417(10) .
C4 C4 1.453(16) 11_655

loop_
_geom_torsion_atom_site_label_1
_geom_torsion_atom_site_label_2
_geom_torsion_atom_site_label_3
_geom_torsion_atom_site_label_4
_geom_torsion
_geom_torsion_site_symmetry_1
_geom_torsion_site_symmetry_4
O1 In1 O1 C1 -61.8(7) 4_765 .
O1 In1 O1 C1 44.4(7) 12_554 .
O1 In1 O1 C1 160.4(11) 8_764 .
O2 In1 O1 C1 -110.5(8) 4_765 .
O2 In1 O1 C1 0.3(8) . .
O2 In1 O1 C1 80.1(8) 12_554 .
O2 In1 O1 C1 -174.3(8) 8_764 .
C1 In1 O1 C1 -86.8(9) 4_765 .
C1 In1 O1 C1 65.7(10) 12_554 .
C1 In1 O1 C1 170.4(5) 8_764 .
O1 In1 O2 C1 122.8(9) 4_765 .
O1 In1 O2 C1 -0.3(8) . .
O1 In1 O2 C1 -151.2(8) 12_554 .
O1 In1 O2 C1 -30.9(10) 8_764 .
O2 In1 O2 C1 69.8(8) 4_765 .
O2 In1 O2 C1 -94.5(8) 12_554 .
O2 In1 O2 C1 166.2(8) 8_764 .
C1 In1 O2 C1 96.3(10) 4_765 .
C1 In1 O2 C1 -123.0(8) 12_554 .
C1 In1 O2 C1 -42(2) 8_764 .
In1 O2 C1 O1 0.4(13) . .
In1 O2 C1 C2 -178.5(10) . .
In1 O1 C1 O2 -0.5(13) . .
In1 O1 C1 C2 178.6(9) . .
O1 In1 C1 O2 -56.3(9) 4_765 .
O1 In1 C1 O2 179.5(14) . .
O1 In1 C1 O2 31.6(9) 12_554 .
O1 In1 C1 O2 158.3(7) 8_764 .
O2 In1 C1 O2 -113.1(9) 4_765 .
O2 In1 C1 O2 81.6(9) 12_554 .
O2 In1 C1 O2 -164.4(13) 8_764 .
C1 In1 C1 O2 -84.8(9) 4_765 .
C1 In1 C1 O2 57.7(7) 12_554 .
C1 In1 C1 O2 165.5(8) 8_764 .
O1 In1 C1 O1 124.1(8) 4_765 .
O1 In1 C1 O1 -147.9(7) 12_554 .
O1 In1 C1 O1 -21.3(11) 8_764 .
O2 In1 C1 O1 67.4(8) 4_765 .
O2 In1 C1 O1 -179.5(14) . .
O2 In1 C1 O1 -97.9(9) 12_554 .
O2 In1 C1 O1 16(2) 8_764 .
C1 In1 C1 O1 95.6(9) 4_765 .
C1 In1 C1 O1 -121.8(9) 12_554 .
C1 In1 C1 O1 -14.1(8) 8_764 .
O1 In1 C1 C2 103(14) 4_765 .
O1 In1 C1 C2 -21(14) . .
O1 In1 C1 C2 -169(14) 12_554 .
O1 In1 C1 C2 -43(15) 8_764 .
O2 In1 C1 C2 46(14) 4_765 .
O2 In1 C1 C2 159(15) . .
O2 In1 C1 C2 -119(15) 12_554 .
O2 In1 C1 C2 -5(16) 8_764 .
C1 In1 C1 C2 74(14) 4_765 .
C1 In1 C1 C2 -143(15) 12_554 .
C1 In1 C1 C2 -35(14) 8_764 .
O2 C1 C2 C4 170.5(10) . .
O1 C1 C2 C4 -8.4(14) . .
In1 C1 C2 C4 12(15) . .
O2 C1 C2 C3 -5.6(15) . .
O1 C1 C2 C3 175.5(9) . .
In1 C1 C2 C3 -164(14) . .
C4 C2 C3 C3 0.1(3) . 11_655
C1 C2 C3 C3 176.2(10) . 11_655
C4 C2 C3 N2 180.0(3) . .
C1 C2 C3 N2 -3.9(10) . .
C3 C2 C4 N1 -180.0(3) . .
C1 C2 C4 N1 4.0(10) . .
C3 C2 C4 C4 0.1(2) . 11_655
C1 C2 C4 C4 -175.8(10) . 11_655
